data_4344723
loop_
_publ_author_name
'Naktode, Kishor'
'Das, Suman'
'Bhattacharjee, Jayeeta'
'Nayek, Hari Pada'
'Panda, Tarun K.'

_publ_section_title
;
 Imidazolin-2-iminato Ligand-Supported Titanium Complexes as Catalysts for
 the Synthesis of Urea Derivatives.
;
_journal_issue 3
_journal_name_full 'Inorganic chemistry'
_journal_page_first 1142
_journal_page_last 1153
_journal_paper_doi 10.1021/acs.inorgchem.5b02302
_journal_volume 55
_journal_year 2016
_chemical_formula_moiety 'C24 H52 N8 Ti'
_chemical_formula_sum 'C24 H52 N8 Ti'
_chemical_formula_weight 500.61
_chemical_name_systematic
;
 ?
;
_space_group_IT_number 19
_symmetry_cell_setting orthorhombic
_symmetry_space_group_name_Hall 'P 2ac 2ab'
_symmetry_space_group_name_H-M 'P 21 21 21'
_atom_sites_solution_hydrogens geom
_atom_sites_solution_primary direct
_atom_sites_solution_secondary difmap
_audit_creation_method SHELXL-97
_cell_angle_alpha 90.00
_cell_angle_beta 90.00
_cell_angle_gamma 90.00
_cell_formula_units_Z 4
_cell_length_a 11.3225(5)
_cell_length_b 14.4568(7)
_cell_length_c 18.1231(12)
_cell_measurement_reflns_used 3511
_cell_measurement_temperature 150(2)
_cell_measurement_theta_max 70.7227
_cell_measurement_theta_min 3.0543
_cell_volume 2966.5(3)
_computing_cell_refinement
'CrysAlisPro, Agilent Technologies,Version 1.171.35.19 (release 27-10-2011CrysAlis171 .NET)(compiled Oct 27'
_computing_data_collection
'CrysAlisPro, Agilent Technologies,Version 1.171.35.19 (release 27-10-2011CrysAlis171 .NET)(compiled Oct 27'
_computing_data_reduction
'CrysAlisPro, Agilent Technologies,Version 1.171.35.19 (release 27-10-2011CrysAlis171 .NET)(compiled Oct 27'
_computing_molecular_graphics 'ORTEP III & Olex 2.1'
_computing_publication_material WinGX
_computing_structure_refinement 'SHELXL-97 (Sheldrick, 2008)'
_computing_structure_solution 'SHELXL-97 (Sheldrick, 2008)'
_diffrn_ambient_temperature 150(2)
_diffrn_measured_fraction_theta_full 0.976
_diffrn_measured_fraction_theta_max 0.976
_diffrn_measurement_device_type 'SuperNova, Dual, Cu at zero, Eos'
_diffrn_measurement_method w/scan
_diffrn_radiation_monochromator mirror
_diffrn_radiation_source 'SuperNova (Cu) X-ray Source'
_diffrn_radiation_type CuK\a
_diffrn_radiation_wavelength 1.54184
_diffrn_reflns_av_R_equivalents 0.0567
_diffrn_reflns_av_sigmaI/netI 0.0817
_diffrn_reflns_limit_h_max 11
_diffrn_reflns_limit_h_min -13
_diffrn_reflns_limit_k_max 17
_diffrn_reflns_limit_k_min -17
_diffrn_reflns_limit_l_max 21
_diffrn_reflns_limit_l_min -13
_diffrn_reflns_number 8343
_diffrn_reflns_theta_full 70.86
_diffrn_reflns_theta_max 70.86
_diffrn_reflns_theta_min 3.91
_exptl_absorpt_coefficient_mu 2.626
_exptl_absorpt_correction_T_max 1.00000
_exptl_absorpt_correction_T_min 0.51581
_exptl_absorpt_correction_type multi-scan
_exptl_absorpt_process_details
'CrysAlisPro, Agilent Technologies,Version 1.171.35.19 (release 27-10-2011 CrysAlis171 .NET)(compiled Oct 27'
_exptl_crystal_colour red
_exptl_crystal_density_diffrn 1.121
_exptl_crystal_density_method 'not measured'
_exptl_crystal_description needle
_exptl_crystal_F_000 1096
_exptl_crystal_size_max 0.26
_exptl_crystal_size_mid 0.22
_exptl_crystal_size_min 0.19
_refine_diff_density_max 0.412
_refine_diff_density_min -0.456
_refine_diff_density_rms 0.078
_refine_ls_abs_structure_details 'Flack H D (1983), Acta Cryst. A39, 876-881'
_refine_ls_abs_structure_Flack 0.000(11)
_refine_ls_extinction_method none
_refine_ls_goodness_of_fit_ref 1.074
_refine_ls_hydrogen_treatment mixed
_refine_ls_matrix_type full
_refine_ls_number_parameters 315
_refine_ls_number_reflns 4897
_refine_ls_number_restraints 0
_refine_ls_restrained_S_all 1.074
_refine_ls_R_factor_all 0.0792
_refine_ls_R_factor_gt 0.0567
_refine_ls_shift/su_max 0.002
_refine_ls_shift/su_mean 0.003
_refine_ls_structure_factor_coef Fsqd
_refine_ls_weighting_details 'calc w=1/[\s^2^(Fo^2^)+(0.0419P)^2^+3.3653P] where P=(Fo^2^+2Fc^2^)/3'
_refine_ls_weighting_scheme calc
_refine_ls_wR_factor_gt 0.1450
_refine_ls_wR_factor_ref 0.1564
_reflns_number_gt 4015
_reflns_number_total 4897
_reflns_threshold_expression >2\s(I)
_cod_data_source_file ic5b02302_si_005.cif
_cod_data_source_block exp_2a
_cod_database_code 4344723

loop_
_symmetry_equiv_pos_as_xyz
'x, y, z'
'-x+1/2, -y, z+1/2'
'x+1/2, -y+1/2, -z'
'-x, y+1/2, -z+1/2'

loop_
_atom_site_label
_atom_site_type_symbol
_atom_site_fract_x
_atom_site_fract_y
_atom_site_fract_z
_atom_site_U_iso_or_equiv
_atom_site_adp_type
_atom_site_occupancy
_atom_site_symmetry_multiplicity
_atom_site_calc_flag
_atom_site_refinement_flags
Ti1 Ti 0.23200(7) 0.07094(5) 0.22963(5) 0.0252(2) Uani 1 1 d .
N1 N -0.1119(3) 0.1014(3) 0.2974(3) 0.0293(10) Uani 1 1 d .
N2 N -0.1157(4) 0.1267(3) 0.1766(3) 0.0308(10) Uani 1 1 d .
N3 N 0.0741(3) 0.0993(3) 0.2331(3) 0.0278(9) Uani 1 1 d .
N4 N 0.2180(4) -0.0578(3) 0.1985(2) 0.0323(10) Uani 1 1 d .
N5 N 0.3313(4) 0.1049(3) 0.1449(3) 0.0351(11) Uani 1 1 d .
N6 N 0.3014(3) 0.0492(2) 0.3365(2) 0.0275(10) Uani 1 1 d .
N7 N 0.3022(3) 0.1904(2) 0.2899(2) 0.0278(10) Uani 1 1 d .
N8 N 0.3960(4) 0.1658(3) 0.4083(3) 0.0324(11) Uani 1 1 d .
C1 C -0.0402(4) 0.1088(3) 0.2352(3) 0.0277(11) Uani 1 1 d .
C2 C -0.2287(5) 0.1161(3) 0.2764(3) 0.0370(13) Uani 1 1 d .
H27 H -0.2937 0.1158 0.3078 0.044 Uiso 1 1 calc R
C3 C -0.2318(5) 0.1307(3) 0.2034(3) 0.0378(13) Uani 1 1 d .
H2 H -0.2992 0.1417 0.1754 0.045 Uiso 1 1 calc R
C4 C -0.0718(4) 0.0807(3) 0.3740(3) 0.0308(12) Uani 1 1 d .
C5 C -0.1787(5) 0.0811(4) 0.4265(3) 0.0440(14) Uani 1 1 d .
H32A H -0.1524 0.0696 0.4760 0.066 Uiso 1 1 calc R
H32B H -0.2333 0.0337 0.4119 0.066 Uiso 1 1 calc R
H32C H -0.2170 0.1403 0.4243 0.066 Uiso 1 1 calc R
C6 C -0.0143(5) -0.0146(3) 0.3763(3) 0.0365(14) Uani 1 1 d .
H33A H 0.0536 -0.0152 0.3446 0.055 Uiso 1 1 calc R
H33B H -0.0699 -0.0603 0.3598 0.055 Uiso 1 1 calc R
H33C H 0.0097 -0.0284 0.4259 0.055 Uiso 1 1 calc R
C7 C 0.0161(5) 0.1548(4) 0.3990(3) 0.0361(13) Uani 1 1 d .
H31A H -0.0223 0.2140 0.3998 0.054 Uiso 1 1 calc R
H31B H 0.0815 0.1566 0.3653 0.054 Uiso 1 1 calc R
H31C H 0.0443 0.1401 0.4476 0.054 Uiso 1 1 calc R
C8 C -0.0815(5) 0.1333(3) 0.0978(3) 0.0340(13) Uani 1 1 d .
C9 C -0.1904(5) 0.1517(4) 0.0499(3) 0.0428(14) Uani 1 1 d .
H29A H -0.2454 0.1016 0.0553 0.064 Uiso 1 1 calc R
H29B H -0.1670 0.1565 -0.0009 0.064 Uiso 1 1 calc R
H29C H -0.2271 0.2084 0.0652 0.064 Uiso 1 1 calc R
C10 C 0.0070(6) 0.2126(4) 0.0882(3) 0.0450(15) Uani 1 1 d .
H30A H -0.0280 0.2693 0.1048 0.067 Uiso 1 1 calc R
H30B H 0.0279 0.2181 0.0370 0.067 Uiso 1 1 calc R
H30C H 0.0767 0.1999 0.1167 0.067 Uiso 1 1 calc R
C11 C -0.0280(5) 0.0407(3) 0.0739(3) 0.0377(14) Uani 1 1 d .
H28A H 0.0376 0.0259 0.1053 0.056 Uiso 1 1 calc R
H28B H -0.0015 0.0451 0.0237 0.056 Uiso 1 1 calc R
H28C H -0.0868 -0.0070 0.0778 0.056 Uiso 1 1 calc R
C12 C 0.1146(5) -0.1173(3) 0.2065(3) 0.0386(14) Uani 1 1 d .
H8A H 0.1311 -0.1650 0.2419 0.058 Uiso 1 1 calc R
H8B H 0.0961 -0.1451 0.1597 0.058 Uiso 1 1 calc R
H8C H 0.0486 -0.0811 0.2230 0.058 Uiso 1 1 calc R
C13 C 0.3162(5) -0.1124(4) 0.1675(3) 0.0444(15) Uani 1 1 d .
H9A H 0.3831 -0.0729 0.1597 0.067 Uiso 1 1 calc R
H9B H 0.2922 -0.1390 0.1214 0.067 Uiso 1 1 calc R
H9C H 0.3371 -0.1608 0.2013 0.067 Uiso 1 1 calc R
C14 C 0.3056(5) 0.0808(5) 0.0688(3) 0.0499(16) Uani 1 1 d .
H12A H 0.2356 0.0434 0.0669 0.075 Uiso 1 1 calc R
H12B H 0.3708 0.0469 0.0484 0.075 Uiso 1 1 calc R
H12C H 0.2934 0.1363 0.0406 0.075 Uiso 1 1 calc R
C15 C 0.4419(5) 0.1574(6) 0.1464(4) 0.061(2) Uani 1 1 d .
H13A H 0.4319 0.2142 0.1198 0.092 Uiso 1 1 calc R
H13B H 0.5034 0.1215 0.1238 0.092 Uiso 1 1 calc R
H13C H 0.4628 0.1707 0.1966 0.092 Uiso 1 1 calc R
C16 C 0.3038(5) -0.1146(3) 0.3726(3) 0.0398(15) Uani 1 1 d .
H18A H 0.2300 -0.1069 0.3980 0.060 Uiso 1 1 calc R
H18B H 0.3500 -0.1610 0.3971 0.060 Uiso 1 1 calc R
H18C H 0.2890 -0.1334 0.3226 0.060 Uiso 1 1 calc R
C17 C 0.3706(5) -0.0237(3) 0.3726(3) 0.0330(13) Uani 1 1 d .
H11 H 0.3839 -0.0054 0.4240 0.040 Uiso 1 1 calc R
C18 C 0.4910(5) -0.0352(4) 0.3354(4) 0.0490(17) Uani 1 1 d .
H1A H 0.4799 -0.0559 0.2855 0.073 Uiso 1 1 calc R
H1B H 0.5369 -0.0800 0.3620 0.073 Uiso 1 1 calc R
H1C H 0.5316 0.0231 0.3352 0.073 Uiso 1 1 calc R
C19 C 0.3343(4) 0.1385(3) 0.3460(3) 0.0294(12) Uani 1 1 d .
C20 C 0.2401(5) 0.3236(3) 0.2195(4) 0.0507(16) Uani 1 1 d .
H20A H 0.2806 0.2974 0.1779 0.076 Uiso 1 1 calc R
H20B H 0.2428 0.3898 0.2165 0.076 Uiso 1 1 calc R
H20C H 0.1594 0.3034 0.2194 0.076 Uiso 1 1 calc R
C21 C 0.2997(4) 0.2922(3) 0.2901(3) 0.0345(14) Uani 1 1 d .
H14 H 0.3812 0.3150 0.2901 0.041 Uiso 1 1 calc R
C22 C 0.2345(5) 0.3343(3) 0.3566(4) 0.0489(16) Uani 1 1 d .
H21A H 0.1528 0.3167 0.3549 0.073 Uiso 1 1 calc R
H21B H 0.2408 0.4005 0.3548 0.073 Uiso 1 1 calc R
H21C H 0.2694 0.3120 0.4015 0.073 Uiso 1 1 calc R
C23 C 0.4904(5) 0.2338(4) 0.4041(3) 0.0408(14) Uani 1 1 d .
H23A H 0.5211 0.2356 0.3547 0.061 Uiso 1 1 calc R
H23B H 0.5524 0.2171 0.4377 0.061 Uiso 1 1 calc R
H23C H 0.4601 0.2936 0.4171 0.061 Uiso 1 1 calc R
C24 C 0.3497(5) 0.1482(4) 0.4814(3) 0.0377(13) Uani 1 1 d .
H22A H 0.3240 0.2054 0.5031 0.057 Uiso 1 1 calc R
H22B H 0.4103 0.1213 0.5116 0.057 Uiso 1 1 calc R
H22C H 0.2841 0.1064 0.4781 0.057 Uiso 1 1 calc R

loop_
_atom_site_aniso_label
_atom_site_aniso_U_11
_atom_site_aniso_U_22
_atom_site_aniso_U_33
_atom_site_aniso_U_23
_atom_site_aniso_U_13
_atom_site_aniso_U_12
Ti1 0.0252(4) 0.0242(4) 0.0263(5) -0.0019(4) 0.0007(4) 0.0007(3)
N1 0.0271(19) 0.029(2) 0.032(3) -0.002(2) 0.0022(19) 0.0008(16)
N2 0.028(2) 0.032(2) 0.032(3) -0.002(2) 0.002(2) 0.0052(17)
N3 0.0271(19) 0.0268(19) 0.030(2) -0.002(2) 0.001(2) 0.0010(15)
N4 0.033(2) 0.028(2) 0.035(3) -0.008(2) 0.001(2) 0.0026(18)
N5 0.031(2) 0.046(2) 0.029(3) -0.001(2) 0.004(2) -0.007(2)
N6 0.030(2) 0.0214(18) 0.031(3) -0.0003(18) -0.0034(18) -0.0017(15)
N7 0.033(2) 0.0214(17) 0.029(3) 0.0004(19) -0.0051(18) -0.0008(16)
N8 0.038(2) 0.029(2) 0.030(3) -0.001(2) -0.002(2) -0.0098(19)
C1 0.029(2) 0.0218(19) 0.032(3) -0.003(3) 0.001(2) 0.0009(18)
C2 0.027(2) 0.042(3) 0.042(4) -0.004(3) 0.000(3) 0.001(2)
C3 0.028(2) 0.040(3) 0.045(4) -0.004(3) -0.001(3) 0.005(2)
C4 0.036(2) 0.029(2) 0.027(3) -0.002(3) 0.005(2) -0.001(2)
C5 0.042(3) 0.053(3) 0.037(4) 0.000(3) 0.009(3) -0.005(3)
C6 0.047(3) 0.028(3) 0.034(4) 0.002(3) -0.006(3) 0.001(2)
C7 0.040(3) 0.030(2) 0.038(4) -0.010(3) 0.002(3) -0.002(2)
C8 0.041(3) 0.028(3) 0.032(4) 0.001(3) -0.001(3) 0.001(2)
C9 0.051(3) 0.045(3) 0.032(3) -0.002(3) -0.007(3) 0.010(3)
C10 0.057(4) 0.039(3) 0.039(4) 0.009(3) -0.009(3) -0.009(3)
C11 0.044(3) 0.033(3) 0.036(4) -0.004(3) 0.001(3) 0.006(2)
C12 0.048(3) 0.026(2) 0.041(4) -0.009(3) 0.000(3) -0.004(2)
C13 0.054(4) 0.039(3) 0.040(4) -0.008(3) -0.001(3) 0.012(3)
C14 0.044(3) 0.072(4) 0.033(4) -0.002(4) 0.005(3) -0.008(3)
C15 0.040(3) 0.095(5) 0.049(4) -0.008(4) 0.008(3) -0.027(4)
C16 0.044(3) 0.023(2) 0.052(4) 0.007(3) -0.003(3) 0.003(2)
C17 0.042(3) 0.025(2) 0.032(3) -0.001(3) -0.008(3) 0.000(2)
C18 0.039(3) 0.038(3) 0.070(5) 0.005(3) -0.005(3) 0.006(2)
C19 0.027(2) 0.024(2) 0.037(3) -0.005(3) 0.006(2) -0.002(2)
C20 0.058(3) 0.026(2) 0.068(5) 0.011(3) -0.017(4) -0.005(2)
C21 0.037(3) 0.021(2) 0.046(4) 0.004(2) 0.000(2) -0.002(2)
C22 0.050(3) 0.024(2) 0.072(5) -0.002(3) 0.002(4) 0.002(3)
C23 0.037(3) 0.035(3) 0.050(4) -0.002(3) -0.007(3) -0.011(2)
C24 0.054(3) 0.033(3) 0.026(3) -0.004(3) 0.004(3) -0.004(3)

loop_
_atom_type_symbol
_atom_type_description
_atom_type_scat_dispersion_real
_atom_type_scat_dispersion_imag
_atom_type_scat_source
Ti Ti 0.2191 1.8069 'International Tables Vol C Tables 4.2.6.8 and 6.1.1.4'
N N 0.0311 0.0180 'International Tables Vol C Tables 4.2.6.8 and 6.1.1.4'
C C 0.0181 0.0091 'International Tables Vol C Tables 4.2.6.8 and 6.1.1.4'
H H 0.0000 0.0000 'International Tables Vol C Tables 4.2.6.8 and 6.1.1.4'

loop_
_geom_angle_atom_site_label_1
_geom_angle_atom_site_label_2
_geom_angle_atom_site_label_3
_geom_angle
N3 Ti1 N4 98.28(17)
N3 Ti1 N5 121.9(2)
N4 Ti1 N5 93.37(18)
N3 Ti1 N6 111.32(18)
N4 Ti1 N6 98.82(17)
N5 Ti1 N6 122.73(18)
N3 Ti1 N7 99.20(16)
N4 Ti1 N7 157.64(16)
N5 Ti1 N7 89.14(17)
N6 Ti1 N7 61.70(15)
N3 Ti1 C19 108.79(18)
N4 Ti1 C19 129.05(17)
N5 Ti1 C19 106.60(17)
N6 Ti1 C19 31.35(14)
N7 Ti1 C19 30.39(14)
C2 N1 C1 108.7(4)
C2 N1 C4 125.0(4)
C1 N1 C4 126.2(4)
C1 N2 C3 108.7(5)
C1 N2 C8 126.0(4)
C3 N2 C8 125.2(5)
C1 N3 Ti1 173.1(3)
C12 N4 C13 109.1(4)
C12 N4 Ti1 126.8(3)
C13 N4 Ti1 124.0(3)
C14 N5 C15 108.3(5)
C14 N5 Ti1 124.6(4)
C15 N5 Ti1 127.1(4)
C19 N6 C17 118.7(4)
C19 N6 Ti1 94.4(3)
C17 N6 Ti1 135.6(3)
C19 N7 C21 125.0(4)
C19 N7 Ti1 92.1(3)
C21 N7 Ti1 141.4(3)
C19 N8 C24 120.9(4)
C19 N8 C23 121.3(5)
C24 N8 C23 115.6(5)
N3 C1 N2 127.5(5)
N3 C1 N1 126.5(5)
N2 C1 N1 105.9(4)
C3 C2 N1 108.6(5)
C3 C2 H27 125.7
N1 C2 H27 125.7
C2 C3 N2 108.1(5)
C2 C3 H2 126.0
N2 C3 H2 126.0
N1 C4 C6 109.7(4)
N1 C4 C7 109.4(4)
C6 C4 C7 110.2(4)
N1 C4 C5 109.6(4)
C6 C4 C5 108.9(5)
C7 C4 C5 109.0(4)
C4 C5 H32A 109.5
C4 C5 H32B 109.5
H32A C5 H32B 109.5
C4 C5 H32C 109.5
H32A C5 H32C 109.5
H32B C5 H32C 109.5
C4 C6 H33A 109.5
C4 C6 H33B 109.5
H33A C6 H33B 109.5
C4 C6 H33C 109.5
H33A C6 H33C 109.5
H33B C6 H33C 109.5
C4 C7 H31A 109.5
C4 C7 H31B 109.5
H31A C7 H31B 109.5
C4 C7 H31C 109.5
H31A C7 H31C 109.5
H31B C7 H31C 109.5
N2 C8 C11 108.6(4)
N2 C8 C9 110.3(5)
C11 C8 C9 108.0(5)
N2 C8 C10 109.2(5)
C11 C8 C10 111.3(5)
C9 C8 C10 109.4(5)
C8 C9 H29A 109.5
C8 C9 H29B 109.5
H29A C9 H29B 109.5
C8 C9 H29C 109.5
H29A C9 H29C 109.5
H29B C9 H29C 109.5
C8 C10 H30A 109.5
C8 C10 H30B 109.5
H30A C10 H30B 109.5
C8 C10 H30C 109.5
H30A C10 H30C 109.5
H30B C10 H30C 109.5
C8 C11 H28A 109.5
C8 C11 H28B 109.5
H28A C11 H28B 109.5
C8 C11 H28C 109.5
H28A C11 H28C 109.5
H28B C11 H28C 109.5
N4 C12 H8A 109.5
N4 C12 H8B 109.5
H8A C12 H8B 109.5
N4 C12 H8C 109.5
H8A C12 H8C 109.5
H8B C12 H8C 109.5
N4 C13 H9A 109.5
N4 C13 H9B 109.5
H9A C13 H9B 109.5
N4 C13 H9C 109.5
H9A C13 H9C 109.5
H9B C13 H9C 109.5
N5 C14 H12A 109.5
N5 C14 H12B 109.5
H12A C14 H12B 109.5
N5 C14 H12C 109.5
H12A C14 H12C 109.5
H12B C14 H12C 109.5
N5 C15 H13A 109.5
N5 C15 H13B 109.5
H13A C15 H13B 109.5
N5 C15 H13C 109.5
H13A C15 H13C 109.5
H13B C15 H13C 109.5
C17 C16 H18A 109.5
C17 C16 H18B 109.5
H18A C16 H18B 109.5
C17 C16 H18C 109.5
H18A C16 H18C 109.5
H18B C16 H18C 109.5
N6 C17 C16 110.8(4)
N6 C17 C18 110.9(5)
C16 C17 C18 110.5(4)
N6 C17 H11 108.2
C16 C17 H11 108.2
C18 C17 H11 108.2
C17 C18 H1A 109.5
C17 C18 H1B 109.5
H1A C18 H1B 109.5
C17 C18 H1C 109.5
H1A C18 H1C 109.5
H1B C18 H1C 109.5
N7 C19 N6 111.6(5)
N7 C19 N8 127.5(4)
N6 C19 N8 120.9(5)
N7 C19 Ti1 57.5(3)
N6 C19 Ti1 54.2(3)
N8 C19 Ti1 173.8(4)
C21 C20 H20A 109.5
C21 C20 H20B 109.5
H20A C20 H20B 109.5
C21 C20 H20C 109.5
H20A C20 H20C 109.5
H20B C20 H20C 109.5
N7 C21 C20 107.8(4)
N7 C21 C22 114.1(4)
C20 C21 C22 109.2(4)
N7 C21 H14 108.6
C20 C21 H14 108.6
C22 C21 H14 108.6
C21 C22 H21A 109.5
C21 C22 H21B 109.5
H21A C22 H21B 109.5
C21 C22 H21C 109.5
H21A C22 H21C 109.5
H21B C22 H21C 109.5
N8 C23 H23A 109.5
N8 C23 H23B 109.5
H23A C23 H23B 109.5
N8 C23 H23C 109.5
H23A C23 H23C 109.5
H23B C23 H23C 109.5
N8 C24 H22A 109.5
N8 C24 H22B 109.5
H22A C24 H22B 109.5
N8 C24 H22C 109.5
H22A C24 H22C 109.5
H22B C24 H22C 109.5

loop_
_geom_bond_atom_site_label_1
_geom_bond_atom_site_label_2
_geom_bond_distance
Ti1 N3 1.836(4)
Ti1 N4 1.952(4)
Ti1 N5 1.966(4)
Ti1 N6 2.114(4)
Ti1 N7 2.192(4)
Ti1 C19 2.597(6)
N1 C2 1.392(6)
N1 C1 1.392(6)
N1 C4 1.491(7)
N2 C1 1.388(7)
N2 C3 1.402(7)
N2 C8 1.483(7)
N3 C1 1.302(6)
N4 C12 1.460(6)
N4 C13 1.474(6)
N5 C14 1.452(7)
N5 C15 1.464(7)
N6 C19 1.355(6)
N6 C17 1.468(6)
N7 C19 1.315(6)
N7 C21 1.472(5)
N8 C19 1.384(7)
N8 C24 1.448(7)
N8 C23 1.455(6)
C2 C3 1.341(8)
C2 H27 0.9300
C3 H2 0.9300
C4 C6 1.525(7)
C4 C7 1.531(7)
C4 C5 1.539(7)
C5 H32A 0.9600
C5 H32B 0.9600
C5 H32C 0.9600
C6 H33A 0.9600
C6 H33B 0.9600
C6 H33C 0.9600
C7 H31A 0.9600
C7 H31B 0.9600
C7 H31C 0.9600
C8 C11 1.531(7)
C8 C9 1.532(7)
C8 C10 1.532(7)
C9 H29A 0.9600
C9 H29B 0.9600
C9 H29C 0.9600
C10 H30A 0.9600
C10 H30B 0.9600
C10 H30C 0.9600
C11 H28A 0.9600
C11 H28B 0.9600
C11 H28C 0.9600
C12 H8A 0.9600
C12 H8B 0.9600
C12 H8C 0.9600
C13 H9A 0.9600
C13 H9B 0.9600
C13 H9C 0.9600
C14 H12A 0.9600
C14 H12B 0.9600
C14 H12C 0.9600
C15 H13A 0.9600
C15 H13B 0.9600
C15 H13C 0.9600
C16 C17 1.515(7)
C16 H18A 0.9600
C16 H18B 0.9600
C16 H18C 0.9600
C17 C18 1.530(8)
C17 H11 0.9800
C18 H1A 0.9600
C18 H1B 0.9600
C18 H1C 0.9600
C20 C21 1.517(8)
C20 H20A 0.9600
C20 H20B 0.9600
C20 H20C 0.9600
C21 C22 1.538(8)
C21 H14 0.9800
C22 H21A 0.9600
C22 H21B 0.9600
C22 H21C 0.9600
C23 H23A 0.9600
C23 H23B 0.9600
C23 H23C 0.9600
C24 H22A 0.9600
C24 H22B 0.9600
C24 H22C 0.9600

loop_
_geom_torsion_atom_site_label_1
_geom_torsion_atom_site_label_2
_geom_torsion_atom_site_label_3
_geom_torsion_atom_site_label_4
_geom_torsion
N4 Ti1 N3 C1 14(4)
N5 Ti1 N3 C1 113(4)
N6 Ti1 N3 C1 -89(4)
N7 Ti1 N3 C1 -152(4)
C19 Ti1 N3 C1 -122(4)
N3 Ti1 N4 C12 -21.2(5)
N5 Ti1 N4 C12 -144.1(5)
N6 Ti1 N4 C12 92.0(4)
N7 Ti1 N4 C12 119.9(5)
C19 Ti1 N4 C12 101.3(5)
N3 Ti1 N4 C13 163.6(4)
N5 Ti1 N4 C13 40.7(5)
N6 Ti1 N4 C13 -83.2(4)
N7 Ti1 N4 C13 -55.3(7)
C19 Ti1 N4 C13 -73.9(5)
N3 Ti1 N5 C14 -54.3(5)
N4 Ti1 N5 C14 47.7(5)
N6 Ti1 N5 C14 150.4(4)
N7 Ti1 N5 C14 -154.6(5)
C19 Ti1 N5 C14 -179.8(4)
N3 Ti1 N5 C15 126.0(5)
N4 Ti1 N5 C15 -132.1(5)
N6 Ti1 N5 C15 -29.3(6)
N7 Ti1 N5 C15 25.7(5)
C19 Ti1 N5 C15 0.5(6)
N3 Ti1 N6 C19 -91.4(3)
N4 Ti1 N6 C19 166.1(3)
N5 Ti1 N6 C19 66.3(3)
N7 Ti1 N6 C19 -2.2(3)
N3 Ti1 N6 C17 128.4(4)
N4 Ti1 N6 C17 25.9(5)
N5 Ti1 N6 C17 -73.9(5)
N7 Ti1 N6 C17 -142.4(5)
C19 Ti1 N6 C17 -140.2(6)
N3 Ti1 N7 C19 111.6(3)
N4 Ti1 N7 C19 -29.4(6)
N5 Ti1 N7 C19 -126.2(3)
N6 Ti1 N7 C19 2.3(3)
N3 Ti1 N7 C21 -53.3(6)
N4 Ti1 N7 C21 165.6(5)
N5 Ti1 N7 C21 68.9(5)
N6 Ti1 N7 C21 -162.7(6)
C19 Ti1 N7 C21 -165.0(7)
Ti1 N3 C1 N2 -96(4)
Ti1 N3 C1 N1 83(4)
C3 N2 C1 N3 179.5(5)
C8 N2 C1 N3 3.9(8)
C3 N2 C1 N1 0.5(5)
C8 N2 C1 N1 -175.2(4)
C2 N1 C1 N3 -180.0(5)
C4 N1 C1 N3 -0.3(8)
C2 N1 C1 N2 -0.9(5)
C4 N1 C1 N2 178.8(4)
C1 N1 C2 C3 1.0(6)
C4 N1 C2 C3 -178.7(4)
N1 C2 C3 N2 -0.7(6)
C1 N2 C3 C2 0.1(6)
C8 N2 C3 C2 175.8(4)
C2 N1 C4 C6 117.7(5)
C1 N1 C4 C6 -62.0(6)
C2 N1 C4 C7 -121.3(5)
C1 N1 C4 C7 59.1(6)
C2 N1 C4 C5 -1.8(7)
C1 N1 C4 C5 178.6(4)
C1 N2 C8 C11 60.5(6)
C3 N2 C8 C11 -114.5(5)
C1 N2 C8 C9 178.7(4)
C3 N2 C8 C9 3.7(7)
C1 N2 C8 C10 -61.1(6)
C3 N2 C8 C10 124.0(5)
C19 N6 C17 C16 165.2(5)
Ti1 N6 C17 C16 -61.6(6)
C19 N6 C17 C18 -71.7(6)
Ti1 N6 C17 C18 61.5(6)
C21 N7 C19 N6 165.2(4)
Ti1 N7 C19 N6 -3.4(4)
C21 N7 C19 N8 -16.0(8)
Ti1 N7 C19 N8 175.4(5)
C21 N7 C19 Ti1 168.6(5)
C17 N6 C19 N7 152.8(5)
Ti1 N6 C19 N7 3.5(4)
C17 N6 C19 N8 -26.1(7)
Ti1 N6 C19 N8 -175.3(4)
C17 N6 C19 Ti1 149.3(5)
C24 N8 C19 N7 125.5(6)
C23 N8 C19 N7 -37.3(8)
C24 N8 C19 N6 -55.8(7)
C23 N8 C19 N6 141.4(5)
C24 N8 C19 Ti1 -93(3)
C23 N8 C19 Ti1 104(3)
N3 Ti1 C19 N7 -75.7(3)
N4 Ti1 C19 N7 166.1(3)
N5 Ti1 C19 N7 57.4(3)
N6 Ti1 C19 N7 -176.1(5)
N3 Ti1 C19 N6 100.3(3)
N4 Ti1 C19 N6 -17.8(4)
N5 Ti1 C19 N6 -126.5(3)
N7 Ti1 C19 N6 176.1(5)
N3 Ti1 C19 N8 140(3)
N4 Ti1 C19 N8 22(3)
N5 Ti1 C19 N8 -86(3)
N6 Ti1 C19 N8 40(3)
N7 Ti1 C19 N8 -144(3)
C19 N7 C21 C20 -171.4(5)
Ti1 N7 C21 C20 -9.9(7)
C19 N7 C21 C22 -50.0(7)
Ti1 N7 C21 C22 111.6(6)
